data_4060516
_journal_name_full Organometallics
_journal_paper_doi 10.1021/om0500523
_journal_year 2005
_chemical_formula_moiety 'C48.50 H42.50 Cl1.50 O2 P2 Ru '
_chemical_formula_sum 'C48.5 H42.5 Cl1.5 O2 P2 Ru'
_chemical_formula_weight 873.57
_space_group_IT_number 2
_space_group_name_Hall '-P 1'
_space_group_name_H-M_alt 'P -1'
_symmetry_cell_setting triclinic
_symmetry_Int_Tables_number 2
_symmetry_space_group_name_Hall '-P 1'
_symmetry_space_group_name_H-M 'P -1'
_cell_angle_alpha 98.03(6)
_cell_angle_beta 104.57(5)
_cell_angle_gamma 72.12(4)
_cell_formula_units_Z 2
_cell_length_a 12.584(6)
_cell_length_b 19.703(9)
_cell_length_c 9.045(7)
_cell_measurement_temperature 223.1
_cell_volume 2060(2)
_exptl_crystal_density_diffrn 1.408
_cod_original_formula_sum 'C48.50 H42.50 Cl1.50 O2 P2 Ru '
_cod_database_code 4060516

loop_
_symmetry_equiv_pos_site_id
_symmetry_equiv_pos_as_xyz
1 +X,+Y,+Z
2 -X,-Y,-Z

loop_
_atom_site_label
_atom_site_type_symbol
_atom_site_fract_x
_atom_site_fract_y
_atom_site_fract_z
_atom_site_U_iso_or_equiv
_atom_site_adp_type
_atom_site_occupancy
_atom_site_symmetry_multiplicity
_atom_site_calc_flag
_atom_site_refinement_flags
_atom_site_disorder_assembly
_atom_site_disorder_group
Ru(1) Ru 0.57747(2) 0.65472(1) 0.25984(3) 0.02155(5) Uani 1.00 1 d . . .
Cl(1) Cl 0.0103(5) 0.9505(4) 0.155(1) 0.213(3) Uani 0.50 1 d P . .
Cl(2) Cl 0.0824(6) 1.0420(4) 0.2998(9) 0.207(3) Uani 0.50 1 d P . .
Cl(3) Cl 0.0000 1.0000 0.5000 0.459(7) Uani 1.00 2 d S . .
P(1) P 0.68563(6) 0.69038(4) 0.12586(8) 0.0243(2) Uani 1.00 1 d . . .
P(2) P 0.44985(6) 0.76456(4) 0.30811(8) 0.0238(2) Uani 1.00 1 d . . .
O(1) O 0.4331(2) 0.6186(1) -0.1668(3) 0.0451(7) Uani 1.00 1 d . . .
O(2) O 0.6263(2) 0.5699(1) -0.1114(3) 0.0380(6) Uani 1.00 1 d . . .
C(1) C 0.5317(3) 0.5725(1) 0.0792(4) 0.0302(7) Uani 1.00 1 d . . .
C(2) C 0.4450(3) 0.5918(2) 0.1676(4) 0.0324(8) Uani 1.00 1 d . . .
C(3) C 0.5017(3) 0.5727(2) 0.3210(4) 0.0337(8) Uani 1.00 1 d . . .
C(4) C 0.6214(3) 0.5393(2) 0.3282(4) 0.0326(8) Uani 1.00 1 d . . .
C(5) C 0.6403(3) 0.5403(1) 0.1810(4) 0.0314(8) Uani 1.00 1 d . . .
C(6) C 0.3175(3) 0.6154(2) 0.1074(5) 0.044(1) Uani 1.00 1 d . . .
C(7) C 0.7077(3) 0.5069(2) 0.4661(4) 0.043(1) Uani 1.00 1 d . . .
C(8) C 0.5197(3) 0.5893(2) -0.0776(4) 0.0358(8) Uani 1.00 1 d . . .
C(9) C 0.6481(3) 0.6240(2) -0.1848(4) 0.0377(9) Uani 1.00 1 d . . .
C(10) C 0.6336(3) 0.6947(2) -0.0873(3) 0.0310(8) Uani 1.00 1 d . . .
C(11) C 0.8352(3) 0.6334(1) 0.1466(4) 0.0275(7) Uani 1.00 1 d . . .
C(12) C 0.9026(3) 0.6402(2) 0.0499(4) 0.0381(9) Uani 1.00 1 d . . .
C(13) C 1.0168(3) 0.5989(2) 0.0693(5) 0.046(1) Uani 1.00 1 d . . .
C(14) C 1.0643(3) 0.5508(2) 0.1819(5) 0.046(1) Uani 1.00 1 d . . .
C(15) C 0.9984(3) 0.5440(2) 0.2785(5) 0.045(1) Uani 1.00 1 d . . .
C(16) C 0.8847(3) 0.5853(2) 0.2608(4) 0.0329(8) Uani 1.00 1 d . . .
C(17) C 0.7127(3) 0.7788(1) 0.1706(4) 0.0282(7) Uani 1.00 1 d . . .
C(18) C 0.6428(3) 0.8376(2) 0.0889(4) 0.0368(9) Uani 1.00 1 d . . .
C(19) C 0.6628(4) 0.9046(2) 0.1278(5) 0.048(1) Uani 1.00 1 d . . .
C(20) C 0.7516(4) 0.9128(2) 0.2494(5) 0.052(1) Uani 1.00 1 d . . .
C(21) C 0.8218(3) 0.8551(2) 0.3326(5) 0.047(1) Uani 1.00 1 d . . .
C(22) C 0.8028(3) 0.7876(2) 0.2920(4) 0.0359(9) Uani 1.00 1 d . . .
C(23) C 0.3775(2) 0.8221(2) 0.1462(3) 0.0274(7) Uani 1.00 1 d . . .
C(24) C 0.3508(3) 0.7886(2) 0.0013(4) 0.0338(8) Uani 1.00 1 d . . .
C(25) C 0.2843(3) 0.8279(2) -0.1237(4) 0.041(1) Uani 1.00 1 d . . .
C(26) C 0.2464(4) 0.9017(2) -0.1055(5) 0.050(1) Uani 1.00 1 d . . .
C(27) C 0.2745(4) 0.9360(2) 0.0379(5) 0.051(1) Uani 1.00 1 d . . .
C(28) C 0.3393(3) 0.8968(2) 0.1641(4) 0.0389(9) Uani 1.00 1 d . . .
C(29) C 0.4883(3) 0.8304(1) 0.4637(3) 0.0272(7) Uani 1.00 1 d . . .
C(30) C 0.4372(3) 0.8515(2) 0.5894(4) 0.0401(9) Uani 1.00 1 d . . .
C(31) C 0.4653(4) 0.9040(2) 0.6992(4) 0.047(1) Uani 1.00 1 d . . .
C(32) C 0.5441(3) 0.9374(2) 0.6862(4) 0.0394(9) Uani 1.00 1 d . . .
C(33) C 0.5964(3) 0.9170(2) 0.5628(4) 0.045(1) Uani 1.00 1 d . . .
C(34) C 0.5697(3) 0.8641(2) 0.4543(4) 0.0397(9) Uani 1.00 1 d . . .
C(35) C 0.3238(2) 0.7524(1) 0.3602(3) 0.0270(7) Uani 1.00 1 d . . .
C(36) C 0.2124(3) 0.7797(2) 0.2773(4) 0.0352(8) Uani 1.00 1 d . . .
C(37) C 0.1208(3) 0.7648(2) 0.3151(5) 0.048(1) Uani 1.00 1 d . . .
C(38) C 0.1395(3) 0.7248(2) 0.4378(5) 0.048(1) Uani 1.00 1 d . . .
C(39) C 0.2498(3) 0.6987(2) 0.5242(4) 0.0390(9) Uani 1.00 1 d . . .
C(40) C 0.3413(3) 0.7120(2) 0.4850(4) 0.0304(8) Uani 1.00 1 d . . .
C(41) C 0.6854(3) 0.6810(1) 0.4483(3) 0.0267(7) Uani 1.00 1 d . . .
C(42) C 0.7572(3) 0.6959(2) 0.5575(4) 0.0320(8) Uani 1.00 1 d . . .
C(43) C 0.8460(3) 0.7181(2) 0.6685(4) 0.042(1) Uani 1.00 1 d . . .
C(44) C 0.9613(3) 0.6790(3) 0.6803(5) 0.063(1) Uani 1.00 1 d . . .
C(45) C 1.0479(4) 0.7025(5) 0.7833(6) 0.098(2) Uani 1.00 1 d . . .
C(46) C 1.0202(7) 0.7646(5) 0.8759(6) 0.117(3) Uani 1.00 1 d . . .
C(47) C 0.9064(6) 0.8040(4) 0.8663(6) 0.093(2) Uani 1.00 1 d . . .
C(48) C 0.8204(4) 0.7806(2) 0.7646(5) 0.057(1) Uani 1.00 1 d . . .
C(49) C 0.148(2) 0.9702(9) 0.415(2) 0.139(7) Uani 0.50 1 d P . .
H(1) H 0.4656 0.5810 0.4049 0.043 Uiso 1.00 1 c R . .
H(2) H 0.7123 0.5227 0.1531 0.037 Uiso 1.00 1 c R . .
H(3) H 0.2923 0.6659 0.1038 0.052 Uiso 1.00 1 c R . .
H(4) H 0.2808 0.6014 0.1729 0.053 Uiso 1.00 1 c R . .
H(5) H 0.2989 0.5938 0.0073 0.052 Uiso 1.00 1 c R . .
H(6) H 0.7402 0.5422 0.5258 0.051 Uiso 1.00 1 c R . .
H(7) H 0.7664 0.4687 0.4338 0.051 Uiso 1.00 1 c R . .
H(8) H 0.6710 0.4891 0.5258 0.051 Uiso 1.00 1 c R . .
H(9) H 0.7241 0.6075 -0.1997 0.044 Uiso 1.00 1 c R . .
H(10) H 0.5958 0.6317 -0.2812 0.044 Uiso 1.00 1 c R . .
H(11) H 0.5542 0.7194 -0.1070 0.036 Uiso 1.00 1 c R . .
H(12) H 0.6737 0.7215 -0.1201 0.036 Uiso 1.00 1 c R . .
H(13) H 0.8706 0.6727 -0.0285 0.046 Uiso 1.00 1 c R . .
H(14) H 1.0622 0.6040 0.0043 0.056 Uiso 1.00 1 c R . .
H(15) H 1.1417 0.5225 0.1932 0.053 Uiso 1.00 1 c R . .
H(16) H 1.0310 0.5113 0.3566 0.051 Uiso 1.00 1 c R . .
H(17) H 0.8403 0.5805 0.3274 0.039 Uiso 1.00 1 c R . .
H(18) H 0.5814 0.8322 0.0066 0.044 Uiso 1.00 1 c R . .
H(19) H 0.6157 0.9444 0.0711 0.060 Uiso 1.00 1 c R . .
H(20) H 0.7645 0.9584 0.2760 0.068 Uiso 1.00 1 c R . .
H(21) H 0.8821 0.8612 0.4160 0.060 Uiso 1.00 1 c R . .
H(22) H 0.8514 0.7477 0.3473 0.043 Uiso 1.00 1 c R . .
H(23) H 0.3784 0.7380 -0.0127 0.042 Uiso 1.00 1 c R . .
H(24) H 0.2650 0.8040 -0.2210 0.052 Uiso 1.00 1 c R . .
H(25) H 0.2015 0.9288 -0.1903 0.061 Uiso 1.00 1 c R . .
H(26) H 0.2495 0.9867 0.0502 0.061 Uiso 1.00 1 c R . .
H(27) H 0.3573 0.9207 0.2617 0.046 Uiso 1.00 1 c R . .
H(28) H 0.3821 0.8297 0.6002 0.052 Uiso 1.00 1 c R . .
H(29) H 0.4299 0.9169 0.7842 0.061 Uiso 1.00 1 c R . .
H(30) H 0.5621 0.9736 0.7605 0.048 Uiso 1.00 1 c R . .
H(31) H 0.6508 0.9394 0.5524 0.057 Uiso 1.00 1 c R . .
H(32) H 0.6074 0.8503 0.3716 0.051 Uiso 1.00 1 c R . .
H(33) H 0.1983 0.8085 0.1947 0.042 Uiso 1.00 1 c R . .
H(34) H 0.0453 0.7824 0.2560 0.058 Uiso 1.00 1 c R . .
H(35) H 0.0770 0.7150 0.4631 0.063 Uiso 1.00 1 c R . .
H(36) H 0.2627 0.6720 0.6099 0.050 Uiso 1.00 1 c R . .
H(37) H 0.4167 0.6934 0.5435 0.037 Uiso 1.00 1 c R . .
H(38) H 0.9806 0.6362 0.6176 0.079 Uiso 1.00 1 c R . .
H(39) H 1.1258 0.6758 0.7900 0.126 Uiso 1.00 1 c R . .
H(40) H 1.0792 0.7803 0.9463 0.158 Uiso 1.00 1 c R . .
H(41) H 0.8878 0.8468 0.9292 0.122 Uiso 1.00 1 c R . .
H(42) H 0.7427 0.8073 0.7598 0.072 Uiso 1.00 1 c R . .
H(43) H 0.2260 0.9467 0.4579 0.178 Uiso 0.50 1 c R . .

loop_
_atom_site_aniso_label
_atom_site_aniso_U_11
_atom_site_aniso_U_22
_atom_site_aniso_U_33
_atom_site_aniso_U_12
_atom_site_aniso_U_13
_atom_site_aniso_U_23
Ru(1) 0.0193(1) 0.0218(1) 0.0240(1) -0.00691(8) 0.00425(8) 0.00150(8)
Cl(1) 0.122(4) 0.195(6) 0.287(9) 0.027(4) 0.057(5) 0.052(6)
Cl(2) 0.203(6) 0.203(6) 0.218(7) -0.062(5) 0.094(6) -0.072(6)
Cl(3) 0.49(2) 0.52(1) 0.41(1) -0.40(1) -0.22(1) 0.15(1)
P(1) 0.0218(3) 0.0254(4) 0.0257(4) -0.0050(3) 0.0058(3) 0.0042(3)
P(2) 0.0215(3) 0.0250(4) 0.0253(4) -0.0072(3) 0.0054(3) 0.0015(3)
O(1) 0.040(1) 0.047(1) 0.039(1) -0.010(1) -0.005(1) 0.003(1)
O(2) 0.041(1) 0.033(1) 0.037(1) -0.004(1) 0.011(1) -0.001(1)
C(1) 0.029(2) 0.023(1) 0.036(2) -0.008(1) 0.005(1) -0.004(1)
C(2) 0.029(2) 0.025(1) 0.044(2) -0.011(1) 0.008(1) -0.003(1)
C(3) 0.038(2) 0.024(1) 0.044(2) -0.013(1) 0.013(1) 0.002(1)
C(4) 0.035(2) 0.025(1) 0.038(2) -0.010(1) 0.005(1) 0.002(1)
C(5) 0.031(2) 0.025(1) 0.037(2) -0.008(1) 0.006(1) -0.001(1)
C(6) 0.026(2) 0.040(2) 0.064(2) -0.014(1) 0.007(2) -0.009(2)
C(7) 0.048(2) 0.036(2) 0.044(2) -0.009(2) 0.005(2) 0.012(2)
C(8) 0.036(2) 0.032(2) 0.035(2) -0.010(1) 0.003(1) -0.007(1)
C(9) 0.044(2) 0.039(2) 0.027(2) -0.007(1) 0.010(1) -0.001(1)
C(10) 0.032(2) 0.034(2) 0.025(1) -0.006(1) 0.005(1) 0.005(1)
C(11) 0.024(1) 0.026(1) 0.031(1) -0.003(1) 0.010(1) 0.003(1)
C(12) 0.032(2) 0.043(2) 0.041(2) -0.004(1) 0.013(1) 0.013(1)
C(13) 0.033(2) 0.057(2) 0.048(2) -0.006(2) 0.018(2) 0.005(2)
C(14) 0.025(2) 0.047(2) 0.060(2) 0.002(1) 0.012(2) 0.010(2)
C(15) 0.031(2) 0.047(2) 0.050(2) 0.001(2) 0.003(2) 0.021(2)
C(16) 0.026(1) 0.036(2) 0.036(2) -0.006(1) 0.006(1) 0.009(1)
C(17) 0.030(1) 0.027(1) 0.034(2) -0.009(1) 0.017(1) 0.002(1)
C(18) 0.043(2) 0.032(2) 0.036(2) -0.004(1) 0.016(1) 0.006(1)
C(19) 0.065(3) 0.030(2) 0.056(2) -0.010(2) 0.025(2) 0.006(2)
C(20) 0.063(3) 0.035(2) 0.071(3) -0.022(2) 0.033(2) -0.004(2)
C(21) 0.037(2) 0.050(2) 0.063(3) -0.021(2) 0.017(2) -0.005(2)
C(22) 0.027(2) 0.035(2) 0.047(2) -0.010(1) 0.009(1) 0.003(1)
C(23) 0.023(1) 0.031(1) 0.029(1) -0.008(1) 0.006(1) 0.006(1)
C(24) 0.032(2) 0.040(2) 0.032(2) -0.010(1) 0.010(1) 0.005(1)
C(25) 0.041(2) 0.059(2) 0.030(2) -0.020(2) 0.007(1) 0.008(2)
C(26) 0.052(2) 0.054(2) 0.047(2) -0.017(2) -0.001(2) 0.026(2)
C(27) 0.060(2) 0.035(2) 0.057(2) -0.013(2) 0.006(2) 0.015(2)
C(28) 0.042(2) 0.034(2) 0.040(2) -0.012(1) 0.006(2) 0.005(1)
C(29) 0.025(1) 0.025(1) 0.028(1) -0.005(1) 0.004(1) 0.001(1)
C(30) 0.048(2) 0.040(2) 0.042(2) -0.022(2) 0.022(2) -0.008(1)
C(31) 0.066(3) 0.048(2) 0.039(2) -0.028(2) 0.027(2) -0.016(2)
C(32) 0.050(2) 0.033(2) 0.036(2) -0.017(2) 0.009(2) -0.007(1)
C(33) 0.045(2) 0.048(2) 0.050(2) -0.027(2) 0.015(2) -0.010(2)
C(34) 0.040(2) 0.045(2) 0.043(2) -0.021(2) 0.021(2) -0.010(2)
C(35) 0.024(1) 0.029(1) 0.030(1) -0.009(1) 0.008(1) 0.001(1)
C(36) 0.025(1) 0.046(2) 0.036(2) -0.008(1) 0.007(1) 0.009(1)
C(37) 0.022(2) 0.072(3) 0.051(2) -0.013(2) 0.008(1) 0.010(2)
C(38) 0.038(2) 0.068(3) 0.051(2) -0.025(2) 0.017(2) 0.006(2)
C(39) 0.042(2) 0.047(2) 0.037(2) -0.020(2) 0.013(1) 0.006(1)
C(40) 0.031(2) 0.032(2) 0.030(2) -0.011(1) 0.005(1) 0.002(1)
C(41) 0.026(1) 0.029(1) 0.028(1) -0.009(1) 0.007(1) 0.006(1)
C(42) 0.029(2) 0.040(2) 0.030(2) -0.015(1) 0.004(1) 0.007(1)
C(43) 0.044(2) 0.062(2) 0.027(2) -0.031(2) -0.004(1) 0.017(2)
C(44) 0.038(2) 0.120(4) 0.039(2) -0.027(2) 0.003(2) 0.026(2)
C(45) 0.049(3) 0.222(8) 0.043(3) -0.068(4) -0.011(2) 0.044(4)
C(46) 0.120(6) 0.232(9) 0.043(3) -0.139(6) -0.023(3) 0.030(4)
C(47) 0.140(6) 0.115(5) 0.049(3) -0.096(5) -0.006(3) 0.007(3)
C(48) 0.077(3) 0.063(3) 0.040(2) -0.043(2) -0.003(2) 0.010(2)
C(49) 0.15(2) 0.10(1) 0.20(2) -0.04(1) 0.12(2) -0.06(1)

loop_
_geom_bond_atom_site_label_1
_geom_bond_atom_site_label_2
_geom_bond_distance
_geom_bond_publ_flag
_geom_bond_site_symmetry_1
_geom_bond_site_symmetry_2
Ru(1) P(1) 2.339(1) ? . .
Ru(1) P(2) 2.3255(7) ? . .
Ru(1) C(1) 2.234(3) ? . .
Ru(1) C(2) 2.301(3) ? . .
Ru(1) C(3) 2.299(4) ? . .
Ru(1) C(4) 2.304(3) ? . .
Ru(1) C(5) 2.226(3) ? . .
Ru(1) C(41) 2.010(3) ? . .
Cl(1) C(49) 2.61(2) ? . .
Cl(2) C(49) 1.74(2) ? . .
Cl(3) C(49) 2.08(2) ? . .
P(1) C(10) 1.879(3) ? . .
P(1) C(11) 1.850(3) ? . .
P(1) C(17) 1.848(3) ? . .
P(2) C(23) 1.849(3) ? . .
P(2) C(29) 1.852(3) ? . .
P(2) C(35) 1.854(4) ? . .
O(1) C(8) 1.214(4) ? . .
O(2) C(8) 1.378(5) ? . .
O(2) C(9) 1.456(5) ? . .
C(1) C(2) 1.440(5) ? . .
C(1) C(5) 1.455(4) ? . .
C(1) C(8) 1.461(5) ? . .
C(2) C(3) 1.435(5) ? . .
C(2) C(6) 1.503(4) ? . .
C(3) C(4) 1.436(5) ? . .
C(4) C(5) 1.413(5) ? . .
C(4) C(7) 1.502(4) ? . .
C(9) C(10) 1.528(4) ? . .
C(11) C(12) 1.406(6) ? . .
C(11) C(16) 1.394(4) ? . .
C(12) C(13) 1.396(5) ? . .
C(13) C(14) 1.381(6) ? . .
C(14) C(15) 1.390(7) ? . .
C(15) C(16) 1.394(4) ? . .
C(17) C(18) 1.396(4) ? . .
C(17) C(22) 1.402(4) ? . .
C(18) C(19) 1.400(5) ? . .
C(19) C(20) 1.388(6) ? . .
C(20) C(21) 1.388(5) ? . .
C(21) C(22) 1.405(6) ? . .
C(23) C(24) 1.393(4) ? . .
C(23) C(28) 1.399(4) ? . .
C(24) C(25) 1.396(5) ? . .
C(25) C(26) 1.385(5) ? . .
C(26) C(27) 1.391(6) ? . .
C(27) C(28) 1.398(5) ? . .
C(29) C(30) 1.397(5) ? . .
C(29) C(34) 1.405(6) ? . .
C(30) C(31) 1.393(5) ? . .
C(31) C(32) 1.382(7) ? . .
C(32) C(33) 1.387(6) ? . .
C(33) C(34) 1.388(5) ? . .
C(35) C(36) 1.393(4) ? . .
C(35) C(40) 1.405(5) ? . .
C(36) C(37) 1.401(6) ? . .
C(37) C(38) 1.382(6) ? . .
C(38) C(39) 1.389(5) ? . .
C(39) C(38) 1.389(5) ? . .
C(39) C(40) 1.391(6) ? . .
C(40) C(39) 1.391(6) ? . .
C(41) C(42) 1.230(4) ? . .
C(42) C(43) 1.436(5) ? . .
C(43) C(44) 1.403(5) ? . .
C(43) C(48) 1.405(5) ? . .
C(44) C(45) 1.395(8) ? . .
C(45) C(46) 1.39(1) ? . .
C(46) C(47) 1.39(1) ? . .
C(47) C(48) 1.385(8) ? . .
C(49) Cl(1) 2.61(2) ? . .
C(3) H(1) 0.9501 ? . .
C(5) H(2) 0.9499 ? . .
C(6) H(3) 0.9500 ? . .
C(6) H(4) 0.9500 ? . .
C(6) H(5) 0.9500 ? . .
C(7) H(6) 0.9499 ? . .
C(7) H(7) 0.9500 ? . .
C(7) H(8) 0.9501 ? . .
C(9) H(9) 0.9500 ? . .
C(9) H(10) 0.9500 ? . .
C(10) H(11) 0.9500 ? . .
C(10) H(12) 0.9501 ? . .
C(12) H(13) 0.9500 ? . .
C(13) H(14) 0.9500 ? . .
C(14) H(15) 0.9500 ? . .
C(15) H(16) 0.9499 ? . .
C(16) H(17) 0.9500 ? . .
C(18) H(18) 0.9499 ? . .
C(19) H(19) 0.9500 ? . .
C(20) H(20) 0.9501 ? . .
C(21) H(21) 0.9500 ? . .
C(22) H(22) 0.9500 ? . .
C(24) H(23) 0.9500 ? . .
C(25) H(24) 0.9501 ? . .
C(26) H(25) 0.9499 ? . .
C(27) H(26) 0.9500 ? . .
C(28) H(27) 0.9500 ? . .
C(30) H(28) 0.9501 ? . .
C(31) H(29) 0.9500 ? . .
C(32) H(30) 0.9501 ? . .
C(33) H(31) 0.9500 ? . .
C(34) H(32) 0.9500 ? . .
C(36) H(33) 0.9501 ? . .
C(37) H(34) 0.9500 ? . .
C(38) H(35) 0.9501 ? . .
C(39) H(36) 0.9500 ? . .
C(40) H(37) 0.9500 ? . .
C(44) H(38) 0.9500 ? . .
C(45) H(39) 0.9500 ? . .
C(46) H(40) 0.9500 ? . .
C(47) H(41) 0.9500 ? . .
C(48) H(42) 0.9500 ? . .
C(49) H(43) 0.9500 ? . .
H(36) C(39) 0.9500 ? . .
